data_7234861
loop_
_publ_author_name
'Dongxin Ma'
'Chen Zhang'
'Yong Qiu'
'Lian Duan'

_publ_section_title
;
 Highly efficient blue-green organic light-emitting diodes achieved by
 controlling the anionic migration of cationic iridium(iii) complexes
;
_journal_name_full 'Journal of Materials Chemistry C'
_journal_page_first 5731
_journal_page_last 5738
_journal_paper_doi 10.1039/C6TC01302C
_journal_volume 4
_journal_year 2016
_chemical_formula_moiety 'C30 H23 Ir N5, B F3.57'
_chemical_formula_sum 'C30 H23 B F3.569 Ir N5'
_chemical_formula_weight 724.39
_space_group_crystal_system orthorhombic
_space_group_IT_number 61
_space_group_name_Hall '-P 2ac 2ab'
_space_group_name_H-M_alt 'P b c a'
_symmetry_Int_Tables_number 61
_atom_sites_solution_primary direct
_cell_angle_alpha 90
_cell_angle_beta 90
_cell_angle_gamma 90
_cell_formula_units_Z 8
_cell_length_a 10.625(2)
_cell_length_b 15.478(3)
_cell_length_c 32.301(7)
_cell_volume 5312.0(18)
_computing_molecular_graphics 'Olex2 (Dolomanov et al., 2009)'
_computing_publication_material 'Olex2 (Dolomanov et al., 2009)'
_computing_structure_refinement 'olex2.refine (Bourhis et al., 2015)'
_computing_structure_solution 'SIR2004 (Burla et al., 2007)'
_diffrn_ambient_temperature 153(2)
_diffrn_measured_fraction_theta_full 0.9929
_diffrn_measured_fraction_theta_max 0.9929
_diffrn_radiation_type 'Mo K\a'
_diffrn_radiation_wavelength 0.71073
_diffrn_reflns_av_R_equivalents 0.0735
_diffrn_reflns_av_unetI/netI 0.0749
_diffrn_reflns_limit_h_max 10
_diffrn_reflns_limit_h_min -13
_diffrn_reflns_limit_k_max 16
_diffrn_reflns_limit_k_min -20
_diffrn_reflns_limit_l_max 27
_diffrn_reflns_limit_l_min -41
_diffrn_reflns_number 20714
_diffrn_reflns_theta_full 27.4912
_diffrn_reflns_theta_max 27.49
_diffrn_reflns_theta_min 1.26
_exptl_absorpt_coefficient_mu 5.082
_exptl_crystal_density_diffrn 1.8114
_exptl_crystal_F_000 2806.7502
_exptl_crystal_size_max 0.12
_exptl_crystal_size_mid 0.1
_exptl_crystal_size_min 0.08
_refine_diff_density_max 2.5036
_refine_diff_density_min -5.0327
_refine_diff_density_rms 0.5625
_refine_ls_d_res_high 0.7698
_refine_ls_d_res_low 16.1505
_refine_ls_goodness_of_fit_ref 1.4862
_refine_ls_hydrogen_treatment noref
_refine_ls_matrix_type full
_refine_ls_number_constraints 0
_refine_ls_number_parameters 402
_refine_ls_number_reflns 6053
_refine_ls_number_restraints 0
_refine_ls_restrained_S_all 1.4862
_refine_ls_R_factor_all 0.1104
_refine_ls_R_factor_gt 0.0898
_refine_ls_shift/su_max 2.0811
_refine_ls_shift/su_mean 0.1285
_refine_ls_structure_factor_coef Fsqd
_refine_ls_weighting_details 'w=1/[\s^2^(Fo^2^)+(0.1P)^2^] where P=(Fo^2^+2Fc^2^)/3'
_refine_ls_weighting_scheme calc
_refine_ls_wR_factor_gt 0.2274
_refine_ls_wR_factor_ref 0.2510
_reflns_Friedel_coverage 0.0
_reflns_limit_h_max 13
_reflns_limit_h_min 0
_reflns_limit_k_max 20
_reflns_limit_k_min 0
_reflns_limit_l_max 41
_reflns_limit_l_min 0
_reflns_number_gt 5220
_reflns_number_total 6053
_reflns_threshold_expression I>=2u(I)
_cod_data_source_file J-Mater-Chem-C-2016-4-5731.cif
_cod_data_source_block bww16033
_cod_database_code 7234861

loop_
_space_group_symop_id
_space_group_symop_operation_xyz
1 x,y,z
2 x+1/2,-y+1/2,-z
3 -x,y+1/2,-z+1/2
4 -x+1/2,-y,z+1/2
5 -x,-y,-z
6 -x-1/2,y-1/2,z
7 x,-y-1/2,z-1/2
8 x-1/2,y,-z-1/2

loop_
_atom_site_label
_atom_site_type_symbol
_atom_site_fract_x
_atom_site_fract_y
_atom_site_fract_z
_atom_site_U_iso_or_equiv
_atom_site_adp_type
_atom_site_occupancy
_atom_site_refinement_flags_posn
_atom_site_disorder_group
Ir1 Ir 0.73312(5) 0.23920(3) 0.632619(17) 0.0235(2) Uani 1.000000 . .
N1 N 0.5861(10) 0.2959(6) 0.6622(3) 0.025(2) Uani 1.000000 . .
N2 N 0.6015(9) 0.1603(6) 0.5969(3) 0.024(2) Uani 1.000000 . .
N3 N 0.6170(11) 0.2739(7) 0.5496(4) 0.038(3) Uani 1.000000 . .
N4 N 0.7030(10) 0.3082(7) 0.5761(3) 0.027(2) Uani 1.000000 . .
N5 N 0.8937(10) 0.1810(6) 0.6110(3) 0.023(2) Uani 1.000000 . .
C1 C 0.5133(10) 0.3596(8) 0.6467(4) 0.023(2) Uani 1.000000 . .
H1 H 0.525400 0.377700 0.618700 0.030000 Uiso 1.000000 . .
C2 C 0.4167(11) 0.3983(9) 0.6692(4) 0.035(3) Uani 1.000000 . .
H2 H 0.366800 0.441800 0.656900 0.037000 Uiso 1.000000 . .
C3 C 0.3948(12) 0.3714(9) 0.7089(4) 0.035(3) Uani 1.000000 . .
H3 H 0.329000 0.398200 0.724900 0.038000 Uiso 1.000000 . .
C4 C 0.4660(12) 0.3062(9) 0.7243(4) 0.035(3) Uani 1.000000 . .
H4 H 0.452000 0.286400 0.752500 0.034000 Uiso 1.000000 . .
C5 C 0.5618(11) 0.2691(7) 0.7017(4) 0.022(2) Uani 1.000000 . .
C6 C 0.6512(11) 0.2020(7) 0.7165(4) 0.023(2) Uani 1.000000 . .
C7 C 0.6486(13) 0.1683(8) 0.7571(4) 0.033(3) Uani 1.000000 . .
H7 H 0.589900 0.188100 0.777000 0.035000 Uiso 1.000000 . .
C8 C 0.7324(13) 0.1028(9) 0.7674(4) 0.035(3) Uani 1.000000 . .
H8 H 0.729800 0.077900 0.794400 0.037000 Uiso 1.000000 . .
C9 C 0.8237(12) 0.0748(10) 0.7402(5) 0.046(4) Uani 1.000000 . .
H9 H 0.884300 0.033700 0.747400 0.044000 Uiso 1.000000 . .
C10 C 0.8266(12) 0.1091(8) 0.6997(4) 0.033(3) Uani 1.000000 . .
H10 H 0.885200 0.087400 0.679800 0.036000 Uiso 1.000000 . .
C11 C 0.7418(11) 0.1721(8) 0.6876(4) 0.023(2) Uani 1.000000 . .
C12 C 0.5574(13) 0.0840(8) 0.6080(4) 0.034(3) Uani 1.000000 . .
H12 H 0.580200 0.061600 0.634800 0.042000 Uiso 1.000000 . .
C13 C 0.4797(16) 0.0323(12) 0.5850(6) 0.064(5) Uani 1.000000 . .
H13 H 0.449800 -0.020200 0.592600 0.059000 Uiso 1.000000 . .
C14 C 0.4555(15) 0.0668(10) 0.5488(5) 0.051(4) Uani 1.000000 . .
H14 H 0.404000 0.033400 0.530800 0.051000 Uiso 1.000000 . .
C15 C 0.4897(12) 0.1445(9) 0.5353(4) 0.038(3) Uani 1.000000 . .
H15 H 0.461800 0.165500 0.509100 0.040000 Uiso 1.000000 . .
C16 C 0.5684(10) 0.1925(8) 0.5594(4) 0.022(2) Uani 1.000000 . .
C17 C 0.5923(13) 0.3240(10) 0.5159(4) 0.040(3) Uani 1.000000 . .
H17 H 0.539300 0.308900 0.493600 0.044000 Uiso 1.000000 . .
C18 C 0.6653(15) 0.3976(9) 0.5197(5) 0.047(4) Uani 1.000000 . .
H18 H 0.669800 0.445400 0.501500 0.050000 Uiso 1.000000 . .
C19 C 0.7442(13) 0.3836(11) 0.5591(5) 0.047(4) Uani 1.000000 . .
H19 H 0.808300 0.420300 0.570000 0.047000 Uiso 1.000000 . .
C20 C 0.8981(12) 0.1071(8) 0.5890(4) 0.034(3) Uani 1.000000 . .
H20 H 0.821000 0.083000 0.578800 0.035000 Uiso 1.000000 . .
C21 C 1.0093(13) 0.0641(8) 0.5811(4) 0.035(3) Uani 1.000000 . .
H21 H 1.009200 0.012400 0.566500 0.039000 Uiso 1.000000 . .
C22 C 1.1215(12) 0.1025(9) 0.5943(5) 0.039(3) Uani 1.000000 . .
H22 H 1.198900 0.074200 0.587800 0.040000 Uiso 1.000000 . .
C23 C 1.1183(12) 0.1796(9) 0.6144(4) 0.037(3) Uani 1.000000 . .
H23 H 1.194700 0.205800 0.623000 0.038000 Uiso 1.000000 . .
C24 C 1.0048(12) 0.2168(9) 0.6239(4) 0.031(3) Uani 1.000000 . .
C25 C 0.9892(11) 0.2986(8) 0.6479(4) 0.023(2) Uani 1.000000 . .
C26 C 1.0884(11) 0.3507(9) 0.6600(4) 0.033(3) Uani 1.000000 . .
H26 H 1.173500 0.333700 0.654000 0.035000 Uiso 1.000000 . .
C27 C 1.0664(13) 0.4256(8) 0.6806(4) 0.035(3) Uani 1.000000 . .
H27 H 1.132700 0.463500 0.688100 0.040000 Uiso 1.000000 . .
C28 C 0.9412(13) 0.4475(9) 0.6912(4) 0.034(3) Uani 1.000000 . .
H28 H 0.925400 0.498600 0.706300 0.037000 Uiso 1.000000 . .
C29 C 0.8416(11) 0.3968(7) 0.6788(4) 0.024(2) Uani 1.000000 . .
H29 H 0.758300 0.411800 0.686500 0.031000 Uiso 1.000000 . .
C30 C 0.8640(11) 0.3213(6) 0.6571(4) 0.026(3) Uani 1.000000 . .
F1 F 0.6319(7) 0.1563(6) 0.4500(3) 0.048(2) Uani 1.000000 . .
F2 F 0.787(2) 0.0604(13) 0.462(2) 0.06(2) Uani 0.43(10) . 1
F3 F 0.8009(18) 0.185(2) 0.4937(7) 0.078(11) Uani 0.64(5) . 1
F4 F 0.826(3) 0.177(5) 0.4268(12) 0.076(16) Uani 0.47(11) . 1
B1 B 0.7616(14) 0.1445(11) 0.4581(6) 0.033(3) Uani 1.000000 . .
F2A F 0.793(3) 0.079(4) 0.431(3) 0.08(2) Uani 0.42(9) . 2
F3A F 0.780(3) 0.108(6) 0.4927(15) 0.09(4) Uani 0.28(7) . 2
F4A F 0.827(7) 0.209(3) 0.437(5) 0.13(4) Uani 0.34(11) . 2

loop_
_atom_site_aniso_label
_atom_site_aniso_U_11
_atom_site_aniso_U_22
_atom_site_aniso_U_33
_atom_site_aniso_U_12
_atom_site_aniso_U_13
_atom_site_aniso_U_23
Ir1 0.0209(3) 0.0194(3) 0.0303(4) -0.00122(15) -0.0016(2) -0.00042(17)
N1 0.037(6) 0.018(5) 0.020(5) -0.005(4) 0.010(5) -0.001(4)
N2 0.028(5) 0.027(5) 0.018(5) -0.003(4) -0.009(4) -0.001(4)
N3 0.038(7) 0.034(6) 0.040(7) 0.000(5) -0.018(6) 0.002(5)
N4 0.028(5) 0.027(6) 0.025(6) -0.003(4) -0.003(5) -0.004(4)
N5 0.032(6) 0.023(5) 0.015(5) -0.001(4) -0.009(4) -0.002(4)
C1 0.016(5) 0.028(6) 0.024(6) -0.003(4) 0.001(5) 0.002(5)
C2 0.022(6) 0.038(7) 0.044(8) 0.000(5) -0.000(6) -0.011(6)
C3 0.029(7) 0.046(8) 0.030(7) 0.017(6) 0.011(6) -0.002(6)
C4 0.032(7) 0.035(8) 0.037(8) 0.001(5) 0.005(6) 0.003(6)
C5 0.016(5) 0.027(6) 0.024(6) -0.001(4) 0.009(5) 0.003(5)
C6 0.022(6) 0.024(6) 0.022(6) 0.001(4) 0.005(5) 0.005(5)
C7 0.040(7) 0.034(7) 0.024(7) -0.004(6) 0.004(6) 0.003(5)
C8 0.046(8) 0.029(7) 0.029(7) -0.003(6) 0.001(6) 0.007(6)
C9 0.022(7) 0.046(9) 0.071(11) 0.002(6) 0.004(7) 0.013(8)
C10 0.030(7) 0.021(6) 0.049(9) -0.004(5) 0.005(6) 0.004(6)
C11 0.027(6) 0.019(6) 0.024(6) -0.002(4) -0.002(5) -0.004(5)
C12 0.038(7) 0.023(6) 0.041(8) -0.002(5) -0.002(7) 0.001(6)
C13 0.044(10) 0.059(11) 0.090(15) -0.004(8) 0.017(10) -0.021(10)
C14 0.048(9) 0.039(9) 0.068(11) 0.001(7) 0.027(9) 0.011(8)
C15 0.035(7) 0.038(8) 0.042(8) -0.005(6) 0.000(6) 0.000(6)
C16 0.012(5) 0.032(6) 0.023(6) -0.005(4) 0.004(5) -0.003(5)
C17 0.042(8) 0.043(8) 0.035(8) -0.008(6) 0.013(7) 0.002(6)
C18 0.053(9) 0.030(8) 0.058(10) 0.004(7) 0.016(8) 0.009(7)
C19 0.037(8) 0.052(10) 0.053(10) 0.007(6) 0.025(7) -0.016(8)
C20 0.035(7) 0.018(6) 0.050(8) 0.007(5) 0.006(6) 0.002(6)
C21 0.039(8) 0.025(6) 0.041(8) 0.011(5) -0.001(6) -0.009(6)
C22 0.028(7) 0.027(7) 0.063(10) 0.005(5) 0.015(7) 0.003(6)
C23 0.018(6) 0.047(8) 0.046(9) -0.002(6) -0.007(6) -0.004(7)
C24 0.019(6) 0.027(6) 0.047(8) 0.003(5) 0.004(6) -0.006(6)
C25 0.020(6) 0.029(6) 0.020(6) -0.001(5) 0.001(5) -0.005(5)
C26 0.021(6) 0.045(8) 0.034(7) -0.003(5) -0.013(6) -0.005(6)
C27 0.037(7) 0.028(7) 0.040(8) -0.002(5) 0.014(6) -0.004(6)
C28 0.042(8) 0.034(7) 0.025(7) 0.008(6) -0.003(6) -0.010(5)
C29 0.026(6) 0.016(5) 0.029(6) 0.001(4) 0.007(5) -0.004(5)
C30 0.026(6) 0.004(5) 0.047(8) -0.005(4) -0.015(6) -0.010(5)
F1 0.040(5) 0.056(6) 0.048(5) 0.008(4) 0.005(4) -0.000(4)
F2 0.056(14) 0.019(11) 0.09(7) 0.010(9) -0.00(2) 0.000(15)
F3 0.027(9) 0.14(3) 0.069(14) 0.025(12) -0.021(9) -0.064(14)
F4 0.051(16) 0.10(4) 0.08(2) -0.04(2) 0.020(14) -0.00(2)
B1 0.026(7) 0.029(8) 0.045(10) 0.013(6) 0.004(7) -0.002(7)
F2A 0.052(17) 0.08(3) 0.11(5) 0.002(15) 0.005(19) -0.07(3)
F3A 0.04(2) 0.17(10) 0.05(3) -0.03(3) -0.06(2) 0.05(4)
F4A 0.07(3) 0.02(3) 0.30(10) -0.024(16) -0.14(4) 0.02(3)

loop_
_atom_type_symbol
_atom_type_scat_dispersion_real
_atom_type_scat_dispersion_imag
_atom_type_scat_Cromer_Mann_a1
_atom_type_scat_Cromer_Mann_a2
_atom_type_scat_Cromer_Mann_a3
_atom_type_scat_Cromer_Mann_a4
_atom_type_scat_Cromer_Mann_b1
_atom_type_scat_Cromer_Mann_b2
_atom_type_scat_Cromer_Mann_b3
_atom_type_scat_Cromer_Mann_b4
_atom_type_scat_Cromer_Mann_c
_atom_type_scat_source
_atom_type_scat_dispersion_source
C 0.00300 0.00200 2.31000 1.02000 1.58860 0.86500 20.84390 10.20750 0.56870 51.65120 0.215599998832 'International Tables Volume C Table 6.1.1.4 (pp. 500-502)' custom
B 0.00100 0.00100 2.05450 1.33260 1.09790 0.70680 23.21850 1.02100 60.34980 0.14030 -0.193200007081 'International Tables Volume C Table 6.1.1.4 (pp. 500-502)' custom
F 0.01700 0.01000 3.53920 2.64120 1.51700 1.02430 10.28250 4.29440 0.26150 26.14760 0.277599990368 'International Tables Volume C Table 6.1.1.4 (pp. 500-502)' custom
H 0.00000 0.00000 0.49300 0.32291 0.14019 0.04081 10.51090 26.12570 3.14236 57.79970 0.0030380000826 'International Tables Volume C Table 6.1.1.4 (pp. 500-502)' custom
Ir -1.44400 7.98900 27.30490 16.72960 15.61150 5.83377 1.59279 8.86553 0.41792 45.00110 11.4722003937 'International Tables Volume C Table 6.1.1.4 (pp. 500-502)' custom
N 0.00600 0.00300 12.21260 3.13220 2.01250 1.16630 0.00570 9.89330 28.99750 0.58260 -11.5290002823 'International Tables Volume C Table 6.1.1.4 (pp. 500-502)' custom

loop_
_geom_angle_atom_site_label_1
_geom_angle_atom_site_label_2
_geom_angle_atom_site_label_3
_geom_angle
_geom_angle_site_symmetry_1
_geom_angle_site_symmetry_3
N2 Ir1 N1 89.9(4) . .
N4 Ir1 N1 94.1(4) . .
N4 Ir1 N2 74.5(4) . .
N5 Ir1 N1 171.7(4) . .
N5 Ir1 N2 96.1(4) . .
N5 Ir1 N4 93.0(4) . .
C11 Ir1 N1 81.1(4) . .
C11 Ir1 N2 101.7(4) . .
C11 Ir1 N4 174.0(4) . .
C11 Ir1 N5 92.0(4) . .
C30 Ir1 N1 94.2(4) . .
C30 Ir1 N2 170.8(5) . .
C30 Ir1 N4 97.0(4) . .
C30 Ir1 N5 80.7(4) . .
C30 Ir1 C11 87.1(5) . .
C1 N1 Ir1 125.5(8) . .
C5 N1 Ir1 117.0(8) . .
C5 N1 C1 117.5(10) . .
C12 N2 Ir1 125.7(8) . .
C16 N2 Ir1 115.6(8) . .
C16 N2 C12 118.7(11) . .
C16 N3 N4 117.3(10) . .
C17 N3 N4 114.2(11) . .
C17 N3 C16 128.4(11) . .
N3 N4 Ir1 116.3(8) . .
C19 N4 Ir1 136.3(10) . .
C19 N4 N3 107.3(11) . .
C20 N5 Ir1 125.5(9) . .
C24 N5 Ir1 115.8(8) . .
C24 N5 C20 118.3(11) . .
C2 C1 N1 122.8(11) . .
C3 C2 C1 118.9(12) . .
C4 C3 C2 118.4(12) . .
C5 C4 C3 121.9(12) . .
C4 C5 N1 120.5(11) . .
C6 C5 N1 113.2(10) . .
C6 C5 C4 126.3(11) . .
C7 C6 C5 123.1(11) . .
C11 C6 C5 116.7(10) . .
C11 C6 C7 120.3(11) . .
C8 C7 C6 118.7(12) . .
C9 C8 C7 121.8(13) . .
C10 C9 C8 119.2(13) . .
C11 C10 C9 120.8(12) . .
C6 C11 Ir1 111.9(8) . .
C10 C11 Ir1 128.8(10) . .
C10 C11 C6 119.1(12) . .
C13 C12 N2 126.1(14) . .
C14 C13 C12 111.3(17) . .
C15 C14 C13 127.5(18) . .
C16 C15 C14 118.3(14) . .
N3 C16 N2 115.9(10) . .
C15 C16 N2 117.9(11) . .
C15 C16 N3 126.2(12) . .
C18 C17 N3 106.8(13) . .
C19 C18 C17 105.3(13) . .
C18 C19 N4 106.2(13) . .
C21 C20 N5 122.4(12) . .
C22 C21 C20 118.0(12) . .
C23 C22 C21 119.8(12) . .
C24 C23 C22 119.8(13) . .
C23 C24 N5 121.4(12) . .
C25 C24 N5 113.9(10) . .
C25 C24 C23 124.6(12) . .
C26 C25 C24 123.8(11) . .
C30 C25 C24 115.2(10) . .
C30 C25 C26 121.0(11) . .
C27 C26 C25 120.3(12) . .
C28 C27 C26 119.0(12) . .
C29 C28 C27 121.0(11) . .
C30 C29 C28 119.7(11) . .
C25 C30 Ir1 114.0(8) . .
C29 C30 Ir1 127.1(9) . .
C29 C30 C25 118.8(10) . .
F3 B1 F2 107(4) . .
F4 B1 F2 110(4) . .
F4 B1 F3 108(3) . .
F3A B1 F2A 101(6) . .
F4A B1 F2A 96(7) . .
F4A B1 F3A 132(5) . .

loop_
_geom_bond_atom_site_label_1
_geom_bond_atom_site_label_2
_geom_bond_distance
_geom_bond_site_symmetry_2
Ir1 N1 2.031(10) .
Ir1 N2 2.186(9) .
Ir1 N4 2.138(10) .
Ir1 N5 2.052(10) .
Ir1 C11 2.060(13) .
Ir1 C30 2.044(10) .
N1 C1 1.350(15) .
N1 C5 1.364(14) .
N2 C12 1.320(15) .
N2 C16 1.357(14) .
N3 N4 1.359(14) .
N3 C16 1.397(15) .
N3 C17 1.363(17) .
N4 C19 1.363(19) .
N5 C20 1.347(15) .
N5 C24 1.369(15) .
C1 C2 1.394(16) .
C2 C3 1.369(18) .
C3 C4 1.356(17) .
C4 C5 1.379(16) .
C5 C6 1.486(16) .
C6 C7 1.411(16) .
C6 C11 1.419(16) .
C7 C8 1.390(18) .
C8 C9 1.38(2) .
C9 C10 1.414(19) .
C10 C11 1.383(17) .
C12 C13 1.37(2) .
C13 C14 1.31(2) .
C14 C15 1.329(19) .
C15 C16 1.362(16) .
C17 C18 1.385(19) .
C18 C19 1.54(2) .
C20 C21 1.380(16) .
C21 C22 1.399(18) .
C22 C23 1.360(18) .
C23 C24 1.370(17) .
C24 C25 1.494(17) .
C25 C26 1.383(16) .
C25 C30 1.408(16) .
C26 C27 1.358(17) .
C27 C28 1.414(17) .
C28 C29 1.378(17) .
C29 C30 1.383(14) .
F1 B1 1.414(16) .
F2 B1 1.33(2) .
F3 B1 1.38(2) .
F4 B1 1.31(4) .
B1 F2A 1.38(3) .
B1 F3A 1.27(4) .
B1 F4A 1.39(9) .
